data_7026703
loop_
_publ_author_name
'Allen, John J.'
'Hamilton, Christopher E.'
'Barron, Andrew R.'

_publ_section_title
;
 Synthesis and characterization of aryl substituted bis(2-pyridyl)amines
 and their copper olefin complexes: investigation of remote steric control
 over olefin binding.
;
_journal_issue 47
_journal_name_full 'Dalton transactions (Cambridge, England : 2003)'
_journal_page_first 11451
_journal_page_last 11468
_journal_paper_doi 10.1039/c0dt00608d
_journal_volume 39
_journal_year 2010
_chemical_formula_moiety 'C32 H26 Cl4 Cu2 N6'
_chemical_formula_sum 'C32 H26 Cl4 Cu2 N6'
_chemical_formula_weight 763.47
_chemical_melting_point 538
_chemical_name_systematic (dichloro)-di-(mu-chloro)-bis(N-Phenyl-N,N-(2,2-dipyridyl)amine)-dicopper(II)
_space_group_IT_number 15
_symmetry_cell_setting monoclinic
_symmetry_Int_Tables_number 15
_symmetry_space_group_name_Hall '-C 2yc'
_symmetry_space_group_name_H-M 'C 1 2/c 1'
_atom_sites_solution_hydrogens geom
_atom_sites_solution_primary direct
_atom_sites_solution_secondary difmap
_audit_creation_method SHELXL-97
_cell_angle_alpha 90.00
_cell_angle_beta 101.28(3)
_cell_angle_gamma 90.00
_cell_formula_units_Z 4
_cell_length_a 16.282(3)
_cell_length_b 7.3669(15)
_cell_length_c 27.085(5)
_cell_measurement_reflns_used 5781
_cell_measurement_temperature 298(2)
_cell_measurement_theta_max 26.7103
_cell_measurement_theta_min 2.5512
_cell_volume 3186.0(11)
_computing_cell_refinement 'SMART v5.630 (Bruker-AXS 2003)'
_computing_data_collection 'SMART v5.630 (Bruker-AXS 2003)'
_computing_data_reduction 'Bruker SAINT+ v6.45 (Bruker-AXS 2003)'
_computing_molecular_graphics 'SHELXTL v5.1'
_computing_publication_material 'SHELXTL v5.1'
_computing_structure_refinement 'SHELXTL v5.1'
_computing_structure_solution 'SHELXTL v5.1 (Bruker-AXS, 1998)'
_diffrn_ambient_pressure 101.33
_diffrn_ambient_temperature 298(2)
_diffrn_measured_fraction_theta_full 0.984
_diffrn_measured_fraction_theta_max 0.984
_diffrn_measurement_device_type 'Bruker CCD area detector'
_diffrn_measurement_method '\w scans'
_diffrn_radiation_monochromator graphite
_diffrn_radiation_probe x-ray
_diffrn_radiation_type MoK\a
_diffrn_radiation_wavelength 0.71073
_diffrn_reflns_av_R_equivalents 0.0348
_diffrn_reflns_av_sigmaI/netI 0.0289
_diffrn_reflns_limit_h_max 21
_diffrn_reflns_limit_h_min -21
_diffrn_reflns_limit_k_max 9
_diffrn_reflns_limit_k_min -9
_diffrn_reflns_limit_l_max 35
_diffrn_reflns_limit_l_min -35
_diffrn_reflns_number 19085
_diffrn_reflns_theta_full 28.30
_diffrn_reflns_theta_max 28.30
_diffrn_reflns_theta_min 1.53
_diffrn_source 'fine-focus sealed tube'
_diffrn_source_type 'Bruker SMART CCD'
_exptl_absorpt_coefficient_mu 1.704
_exptl_absorpt_correction_T_max 0.8621
_exptl_absorpt_correction_T_min 0.6786
_exptl_absorpt_correction_type multi-scan
_exptl_absorpt_process_details 'SADABS (Bruker-AXS, 2003)'
_exptl_crystal_colour 'dark green'
_exptl_crystal_density_diffrn 1.592
_exptl_crystal_density_method 'not measured'
_exptl_crystal_description plate
_exptl_crystal_F_000 1544
_exptl_crystal_recrystallization_method 'sat. soln in MeOH cooled to -12 deg C for several days'
_exptl_crystal_size_max 0.57
_exptl_crystal_size_mid 0.31
_exptl_crystal_size_min 0.19
_refine_diff_density_max 0.287
_refine_diff_density_min -0.452
_refine_diff_density_rms 0.065
_refine_ls_extinction_coef 0.00453(18)
_refine_ls_extinction_expression Fc^*^=kFc[1+0.001xFc^2^\l^3^/sin(2\q)]^-1/4^
_refine_ls_extinction_method SHELXL
_refine_ls_goodness_of_fit_ref 1.048
_refine_ls_hydrogen_treatment constr
_refine_ls_matrix_type full
_refine_ls_number_parameters 200
_refine_ls_number_reflns 3900
_refine_ls_number_restraints 0
_refine_ls_restrained_S_all 1.048
_refine_ls_R_factor_all 0.0425
_refine_ls_R_factor_gt 0.0286
_refine_ls_shift/su_max 0.001
_refine_ls_shift/su_mean 0.000
_refine_ls_structure_factor_coef Fsqd
_refine_ls_weighting_details 'calc w=1/[\s^2^(Fo^2^)+(0.0339P)^2^+2.3737P] where P=(Fo^2^+2Fc^2^)/3'
_refine_ls_weighting_scheme calc
_refine_ls_wR_factor_gt 0.0686
_refine_ls_wR_factor_ref 0.0747
_reflns_number_gt 3139
_reflns_number_total 3900
_reflns_threshold_expression >2sigma(I)
_cod_data_source_file c0dt00608d.txt
_cod_data_source_block cuphdpa
_cod_original_sg_symbol_H-M 'C 2/c'
_cod_database_code 7026703

loop_
_symmetry_equiv_pos_as_xyz
'x, y, z'
'-x, y, -z+1/2'
'x+1/2, y+1/2, z'
'-x+1/2, y+1/2, -z+1/2'
'-x, -y, -z'
'x, -y, z-1/2'
'-x+1/2, -y+1/2, -z'
'x+1/2, -y+1/2, z-1/2'

loop_
_atom_site_label
_atom_site_type_symbol
_atom_site_fract_x
_atom_site_fract_y
_atom_site_fract_z
_atom_site_U_iso_or_equiv
_atom_site_adp_type
_atom_site_occupancy
_atom_site_symmetry_multiplicity
_atom_site_calc_flag
_atom_site_refinement_flags
Cu1 Cu 0.025997(14) 0.01426(3) 0.437126(8) 0.02869(9) Uani 1 1 d .
N1 N 0.15900(10) 0.0803(2) 0.37712(6) 0.0348(4) Uani 1 1 d .
N2 N 0.04580(10) 0.2379(2) 0.39755(6) 0.0324(3) Uani 1 1 d .
N3 N 0.15226(10) 0.00303(19) 0.46024(6) 0.0286(3) Uani 1 1 d .
C1 C 0.10541(12) 0.2342(3) 0.37002(7) 0.0331(4) Uani 1 1 d .
C2 C 0.11634(15) 0.3736(3) 0.33789(9) 0.0468(5) Uani 1 1 d .
H2A H 0.1585 0.3682 0.3192 0.056 Uiso 1 1 calc R
C3 C 0.06334(18) 0.5211(3) 0.33407(10) 0.0535(6) Uani 1 1 d .
H3A H 0.0683 0.6152 0.3119 0.064 Uiso 1 1 calc R
C4 C 0.00275(17) 0.5283(3) 0.36340(9) 0.0507(6) Uani 1 1 d .
H4A H -0.0326 0.6280 0.3619 0.061 Uiso 1 1 calc R
C5 C -0.00393(14) 0.3857(3) 0.39452(8) 0.0437(5) Uani 1 1 d .
H5A H -0.0444 0.3906 0.4144 0.052 Uiso 1 1 calc R
C6 C 0.20114(12) 0.0477(2) 0.42742(7) 0.0300(4) Uani 1 1 d .
C7 C 0.28672(12) 0.0680(3) 0.44213(9) 0.0400(5) Uani 1 1 d .
H7A H 0.3189 0.1052 0.4191 0.048 Uiso 1 1 calc R
C8 C 0.32387(13) 0.0323(3) 0.49150(9) 0.0416(5) Uani 1 1 d .
H8A H 0.3816 0.0408 0.5020 0.050 Uiso 1 1 calc R
C9 C 0.27401(14) -0.0161(3) 0.52498(9) 0.0401(5) Uani 1 1 d .
H9A H 0.2977 -0.0417 0.5583 0.048 Uiso 1 1 calc R
C10 C 0.18858(13) -0.0262(3) 0.50845(8) 0.0349(4) Uani 1 1 d .
H10A H 0.1550 -0.0542 0.5315 0.042 Uiso 1 1 calc R
C11 C 0.17232(13) -0.0253(3) 0.33572(8) 0.0337(4) Uani 1 1 d .
C12 C 0.11724(15) -0.0123(3) 0.28987(8) 0.0412(5) Uani 1 1 d .
H12A H 0.0723 0.0676 0.2864 0.049 Uiso 1 1 calc R
C13 C 0.12816(16) -0.1166(3) 0.24908(8) 0.0494(6) Uani 1 1 d .
H13A H 0.0910 -0.1050 0.2185 0.059 Uiso 1 1 calc R
C14 C 0.19362(17) -0.2373(3) 0.25363(9) 0.0555(6) Uani 1 1 d .
H14A H 0.2013 -0.3067 0.2262 0.067 Uiso 1 1 calc R
C15 C 0.24747(16) -0.2541(3) 0.29924(10) 0.0560(6) Uani 1 1 d .
H15A H 0.2915 -0.3365 0.3026 0.067 Uiso 1 1 calc R
C16 C 0.23754(14) -0.1505(3) 0.34031(8) 0.0449(5) Uani 1 1 d .
H16A H 0.2744 -0.1645 0.3710 0.054 Uiso 1 1 calc R
Cl1 Cl 0.00678(3) -0.22625(6) 0.486347(19) 0.03434(12) Uani 1 1 d .
Cl2 Cl -0.09756(3) -0.02755(8) 0.38393(2) 0.04405(14) Uani 1 1 d .

loop_
_atom_site_aniso_label
_atom_site_aniso_U_11
_atom_site_aniso_U_22
_atom_site_aniso_U_33
_atom_site_aniso_U_23
_atom_site_aniso_U_13
_atom_site_aniso_U_12
Cu1 0.02579(13) 0.03232(14) 0.02829(14) 0.00475(9) 0.00608(9) 0.00288(9)
N1 0.0387(9) 0.0373(9) 0.0309(8) 0.0039(7) 0.0133(7) 0.0110(7)
N2 0.0340(8) 0.0321(8) 0.0326(8) 0.0047(7) 0.0105(7) 0.0083(7)
N3 0.0261(8) 0.0292(8) 0.0308(8) 0.0016(6) 0.0066(6) 0.0014(6)
C1 0.0394(11) 0.0296(9) 0.0319(10) 0.0020(8) 0.0108(8) 0.0050(8)
C2 0.0574(14) 0.0396(11) 0.0492(13) 0.0094(10) 0.0250(11) 0.0019(10)
C3 0.0738(17) 0.0349(12) 0.0546(15) 0.0145(10) 0.0193(13) 0.0055(11)
C4 0.0680(16) 0.0349(11) 0.0501(14) 0.0073(10) 0.0139(12) 0.0193(10)
C5 0.0487(12) 0.0428(12) 0.0417(12) 0.0062(10) 0.0143(10) 0.0169(10)
C6 0.0297(9) 0.0279(9) 0.0341(10) -0.0003(7) 0.0108(8) 0.0041(7)
C7 0.0315(10) 0.0375(11) 0.0540(13) -0.0002(10) 0.0157(9) -0.0013(8)
C8 0.0261(10) 0.0390(11) 0.0574(14) -0.0066(10) 0.0023(9) -0.0014(8)
C9 0.0382(11) 0.0393(11) 0.0383(11) -0.0032(9) -0.0037(9) 0.0017(8)
C10 0.0347(10) 0.0383(10) 0.0319(10) 0.0011(8) 0.0070(8) 0.0024(8)
C11 0.0398(11) 0.0323(10) 0.0326(10) 0.0050(8) 0.0164(9) 0.0013(8)
C12 0.0482(13) 0.0396(11) 0.0371(11) 0.0045(9) 0.0113(10) 0.0065(9)
C13 0.0664(15) 0.0487(13) 0.0331(11) 0.0037(10) 0.0100(11) -0.0012(11)
C14 0.0760(17) 0.0558(15) 0.0404(13) -0.0077(11) 0.0255(12) 0.0066(13)
C15 0.0601(15) 0.0563(15) 0.0559(15) -0.0069(12) 0.0217(12) 0.0195(12)
C16 0.0474(13) 0.0487(13) 0.0398(12) 0.0003(10) 0.0117(10) 0.0141(10)
Cl1 0.0365(2) 0.0300(2) 0.0377(3) 0.00469(19) 0.01033(19) -0.00052(18)
Cl2 0.0380(3) 0.0576(3) 0.0326(3) -0.0021(2) -0.0028(2) 0.0029(2)

loop_
_atom_type_symbol
_atom_type_description
_atom_type_scat_dispersion_real
_atom_type_scat_dispersion_imag
_atom_type_scat_source
C C 0.0033 0.0016 'International Tables Vol C Tables 4.2.6.8 and 6.1.1.4'
H H 0.0000 0.0000 'International Tables Vol C Tables 4.2.6.8 and 6.1.1.4'
N N 0.0061 0.0033 'International Tables Vol C Tables 4.2.6.8 and 6.1.1.4'
Cl Cl 0.1484 0.1585 'International Tables Vol C Tables 4.2.6.8 and 6.1.1.4'
Cu Cu 0.3201 1.2651 'International Tables Vol C Tables 4.2.6.8 and 6.1.1.4'

loop_
_geom_angle_atom_site_label_1
_geom_angle_atom_site_label_2
_geom_angle_atom_site_label_3
_geom_angle
_geom_angle_site_symmetry_3
N2 Cu1 N3 86.55(6) .
N2 Cu1 Cl2 89.28(5) .
N3 Cu1 Cl2 156.14(5) .
N2 Cu1 Cl1 176.19(5) .
N3 Cu1 Cl1 91.98(5) .
Cl2 Cu1 Cl1 93.46(3) .
N2 Cu1 Cl1 90.66(5) 5_556
N3 Cu1 Cl1 97.23(5) 5_556
Cl2 Cu1 Cl1 106.31(3) 5_556
Cl1 Cu1 Cl1 86.04(2) 5_556
C11 N1 C1 121.10(16) .
C11 N1 C6 123.13(16) .
C1 N1 C6 115.67(15) .
C1 N2 C5 118.39(17) .
C1 N2 Cu1 119.17(12) .
C5 N2 Cu1 122.19(14) .
C10 N3 C6 118.53(17) .
C10 N3 Cu1 122.26(13) .
C6 N3 Cu1 118.74(13) .
N2 C1 C2 122.32(18) .
N2 C1 N1 115.79(16) .
C2 C1 N1 121.85(18) .
C3 C2 C1 118.5(2) .
C3 C2 H2A 120.7 .
C1 C2 H2A 120.7 .
C2 C3 C4 119.6(2) .
C2 C3 H3A 120.2 .
C4 C3 H3A 120.2 .
C5 C4 C3 118.5(2) .
C5 C4 H4A 120.7 .
C3 C4 H4A 120.7 .
N2 C5 C4 122.6(2) .
N2 C5 H5A 118.7 .
C4 C5 H5A 118.7 .
N3 C6 C7 122.02(19) .
N3 C6 N1 115.97(16) .
C7 C6 N1 121.96(18) .
C6 C7 C8 119.0(2) .
C6 C7 H7A 120.5 .
C8 C7 H7A 120.5 .
C9 C8 C7 118.9(2) .
C9 C8 H8A 120.5 .
C7 C8 H8A 120.5 .
C8 C9 C10 119.2(2) .
C8 C9 H9A 120.4 .
C10 C9 H9A 120.4 .
N3 C10 C9 122.2(2) .
N3 C10 H10A 118.9 .
C9 C10 H10A 118.9 .
C12 C11 C16 118.29(19) .
C12 C11 N1 119.95(18) .
C16 C11 N1 121.68(19) .
C13 C12 C11 121.0(2) .
C13 C12 H12A 119.5 .
C11 C12 H12A 119.5 .
C14 C13 C12 120.4(2) .
C14 C13 H13A 119.8 .
C12 C13 H13A 119.8 .
C15 C14 C13 119.1(2) .
C15 C14 H14A 120.5 .
C13 C14 H14A 120.5 .
C14 C15 C16 121.3(2) .
C14 C15 H15A 119.4 .
C16 C15 H15A 119.4 .
C15 C16 C11 120.0(2) .
C15 C16 H16A 120.0 .
C11 C16 H16A 120.0 .
Cu1 Cl1 Cu1 93.96(2) 5_556

loop_
_geom_bond_atom_site_label_1
_geom_bond_atom_site_label_2
_geom_bond_distance
_geom_bond_site_symmetry_2
Cu1 N2 2.0254(16) .
Cu1 N3 2.0301(17) .
Cu1 Cl2 2.2546(9) .
Cu1 Cl1 2.2754(6) .
Cu1 Cl1 2.7300(7) 5_556
Cu1 Cu1 3.6728(9) 5_556
N1 C11 1.416(3) .
N1 C1 1.421(2) .
N1 C6 1.421(3) .
N2 C1 1.335(2) .
N2 C5 1.350(2) .
N3 C10 1.341(3) .
N3 C6 1.345(2) .
C1 C2 1.380(3) .
C2 C3 1.379(3) .
C2 H2A 0.9300 .
C3 C4 1.383(4) .
C3 H3A 0.9300 .
C4 C5 1.364(3) .
C4 H4A 0.9300 .
C5 H5A 0.9300 .
C6 C7 1.380(3) .
C7 C8 1.381(3) .
C7 H7A 0.9300 .
C8 C9 1.377(3) .
C8 H8A 0.9300 .
C9 C10 1.377(3) .
C9 H9A 0.9300 .
C10 H10A 0.9300 .
C11 C12 1.385(3) .
C11 C16 1.394(3) .
C12 C13 1.385(3) .
C12 H12A 0.9300 .
C13 C14 1.375(3) .
C13 H13A 0.9300 .
C14 C15 1.373(4) .
C14 H14A 0.9300 .
C15 C16 1.384(3) .
C15 H15A 0.9300 .
C16 H16A 0.9300 .
Cl1 Cu1 2.7300(7) 5_556

loop_
_geom_torsion_atom_site_label_1
_geom_torsion_atom_site_label_2
_geom_torsion_atom_site_label_3
_geom_torsion_atom_site_label_4
_geom_torsion
_geom_torsion_site_symmetry_1
_geom_torsion_site_symmetry_3
_geom_torsion_site_symmetry_4
N3 Cu1 N2 C1 46.29(15) . . .
Cl2 Cu1 N2 C1 -110.21(15) . . .
Cl1 Cu1 N2 C1 113.8(6) . . .
N3 Cu1 N2 C5 -139.55(17) . . .
Cl2 Cu1 N2 C5 63.95(16) . . .
Cl1 Cu1 N2 C5 -72.0(7) . . .
N2 Cu1 N3 C10 134.57(15) . . .
Cl2 Cu1 N3 C10 -145.06(13) . . .
Cl1 Cu1 N3 C10 -41.91(14) . . .
Cl1 Cu1 N3 C10 44.35(14) 5_556 . .
N2 Cu1 N3 C6 -37.34(14) . . .
Cl2 Cu1 N3 C6 43.0(2) . . .
Cl1 Cu1 N3 C6 146.18(13) . . .
Cl1 Cu1 N3 C6 -127.57(13) 5_556 . .
C5 N2 C1 C2 -1.6(3) . . .
Cu1 N2 C1 C2 172.76(17) . . .
C5 N2 C1 N1 176.28(18) . . .
Cu1 N2 C1 N1 -9.3(2) . . .
C11 N1 C1 N2 127.5(2) . . .
C6 N1 C1 N2 -56.0(2) . . .
C11 N1 C1 C2 -54.6(3) . . .
C6 N1 C1 C2 121.9(2) . . .
N2 C1 C2 C3 -0.3(3) . . .
N1 C1 C2 C3 -178.1(2) . . .
C1 C2 C3 C4 2.0(4) . . .
C2 C3 C4 C5 -1.6(4) . . .
C1 N2 C5 C4 2.0(3) . . .
Cu1 N2 C5 C4 -172.17(18) . . .
C3 C4 C5 N2 -0.4(4) . . .
C10 N3 C6 C7 -1.5(3) . . .
Cu1 N3 C6 C7 170.75(15) . . .
C10 N3 C6 N1 -178.88(16) . . .
Cu1 N3 C6 N1 -6.7(2) . . .
C11 N1 C6 N3 -117.87(19) . . .
C1 N1 C6 N3 65.8(2) . . .
C11 N1 C6 C7 64.7(3) . . .
C1 N1 C6 C7 -111.6(2) . . .
N3 C6 C7 C8 3.4(3) . . .
N1 C6 C7 C8 -179.34(18) . . .
C6 C7 C8 C9 -2.3(3) . . .
C7 C8 C9 C10 -0.5(3) . . .
C6 N3 C10 C9 -1.5(3) . . .
Cu1 N3 C10 C9 -173.47(14) . . .
C8 C9 C10 N3 2.5(3) . . .
C1 N1 C11 C12 -17.6(3) . . .
C6 N1 C11 C12 166.20(18) . . .
C1 N1 C11 C16 165.70(19) . . .
C6 N1 C11 C16 -10.4(3) . . .
C16 C11 C12 C13 -2.1(3) . . .
N1 C11 C12 C13 -178.86(19) . . .
C11 C12 C13 C14 0.9(3) . . .
C12 C13 C14 C15 0.6(4) . . .
C13 C14 C15 C16 -0.7(4) . . .
C14 C15 C16 C11 -0.5(4) . . .
C12 C11 C16 C15 1.9(3) . . .
N1 C11 C16 C15 178.6(2) . . .
N3 Cu1 Cl1 Cu1 97.11(5) . . 5_556
Cl2 Cu1 Cl1 Cu1 -106.13(3) . . 5_556
N3 Cu1 Cu1 N2 -89.12(7) . 5_556 5_556
N3 Cu1 Cu1 Cl2 11.69(5) . 5_556 5_556
N1 Cu1 Cu1 Cl2 -3.14(6) . 5_556 5_556
Cl1 Cl1 N3 N2 -56.49(5) 5_556 . .
